data_1572324
loop_
_publ_author_name
'Szlosek, Robert'
'Marquardt, Christian'
'Hegen, Oliver'
'Bal&#xe1;zs, G&#xe1;bor'
'Riesinger, Christoph'
'Timoshkin, Alexey Y.'
'Scheer, Manfred'

_publ_section_title
;
 Synthesis of bismuthanyl-substituted monomeric triel hydrides.
;
_journal_issue 36
_journal_name_full 'Chemical science'
_journal_page_first 14837
_journal_page_last 14843
_journal_paper_doi 10.1039/d4sc03926b
_journal_volume 15
_journal_year 2024
_chemical_formula_moiety 'C33 H56 B Bi N2 Si2'
_chemical_formula_sum 'C33 H56 B Bi N2 Si2'
_chemical_formula_weight 756.76
_space_group_crystal_system monoclinic
_space_group_IT_number 14
_space_group_name_Hall '-P 2ybc'
_space_group_name_H-M_alt 'P 1 21/c 1'
_atom_sites_solution_hydrogens mixed
_audit_creation_date 2024-06-06
_audit_creation_method
;
Olex2 1.5-alpha
(compiled 2024.02.16 svn.r378c4104 for OlexSys, GUI svn.r6928)
;
_audit_update_record
;
2024-06-13 deposited with the CCDC.	2024-08-12 downloaded from the CCDC.
;
_cell_angle_alpha 90
_cell_angle_beta 91.900(2)
_cell_angle_gamma 90
_cell_formula_units_Z 8
_cell_length_a 18.0837(3)
_cell_length_b 10.2928(2)
_cell_length_c 40.2707(12)
_cell_measurement_reflns_used 44696
_cell_measurement_temperature 123.01(10)
_cell_measurement_theta_max 35.7140
_cell_measurement_theta_min 2.2300
_cell_volume 7491.5(3)
_computing_cell_refinement 'CrysAlisPro 1.171.42.58a (Rigaku OD, 2022)'
_computing_data_collection 'CrysAlisPro 1.171.42.58a (Rigaku OD, 2022)'
_computing_data_reduction 'CrysAlisPro 1.171.42.58a (Rigaku OD, 2022)'
_computing_molecular_graphics 'Olex2 1.5-alpha (Dolomanov et al., 2009)'
_computing_publication_material 'Olex2 1.5-alpha (Dolomanov et al., 2009)'
_computing_structure_refinement 'SHELXL 2018/3 (Sheldrick, 2015)'
_computing_structure_solution 'SHELXT 2014/5 (Sheldrick, 2014)'
_diffrn_ambient_temperature 123.15
_diffrn_detector_area_resol_mean 10.0000
_diffrn_detector_type 'HyPix-Arc 150'
_diffrn_measured_fraction_theta_full 0.996
_diffrn_measured_fraction_theta_max 0.996
_diffrn_measurement_details
;
List of Runs (angles in degrees, time in seconds):

  # Type    Start    End  Width  t~exp~   \w     \q     \k     \f   Frames
#--------------------------------------------------------------------------
  1  \w     -1.00  28.26   0.38    3.04    --    0.15  19.00-150.00   77
  2  \w    -13.00  40.20   0.38    3.04    --    0.15  19.00-120.00  140
  3  \w    -46.00  27.72   0.38    3.04    --    0.15 -19.00 -60.00  194
  4  \w    -48.00  -8.86   0.38    3.04    --    0.15 -19.00-120.00  103
  5  \w     -6.00  19.08   0.38    3.04    --    0.15 -19.00-120.00   66
  6  \w    -48.00  23.06   0.38    3.04    --    0.15 -19.00-180.00  187
  7  \w    -48.00  25.72   0.38    3.04    --    0.15 -19.00   0.00  194
  8  \w     -3.00  30.06   0.38    3.04    --    0.15 -19.00  30.00   87
  9  \w    -43.00 -11.84   0.38    3.04    --    0.15 -19.00  30.00   82
;
_diffrn_measurement_device 'four-circle diffractometer'
_diffrn_measurement_device_type 'XtaLAB Synergy R, DW system, HyPix-Arc 150'
_diffrn_measurement_method '\w scans'
_diffrn_radiation_type MoK\a
_diffrn_radiation_wavelength 0.71073
_diffrn_reflns_av_R_equivalents 0.0581
_diffrn_reflns_av_unetI/netI 0.0318
_diffrn_reflns_Laue_measured_fraction_full 0.996
_diffrn_reflns_Laue_measured_fraction_max 0.996
_diffrn_reflns_limit_h_max 21
_diffrn_reflns_limit_h_min -21
_diffrn_reflns_limit_k_max 12
_diffrn_reflns_limit_k_min -12
_diffrn_reflns_limit_l_max 48
_diffrn_reflns_limit_l_min -48
_diffrn_reflns_number 92561
_diffrn_reflns_point_group_measured_fraction_full 0.996
_diffrn_reflns_point_group_measured_fraction_max 0.996
_diffrn_reflns_theta_full 25.123
_diffrn_reflns_theta_max 25.123
_diffrn_reflns_theta_min 2.222
_exptl_absorpt_coefficient_mu 4.793
_exptl_absorpt_correction_T_max 1.000
_exptl_absorpt_correction_T_min 0.453
_exptl_absorpt_correction_type gaussian
_exptl_absorpt_process_details
;
CrysAlisPro 1.171.42.58a (Rigaku Oxford Diffraction, 2022)
Numerical absorption correction based on gaussian integration over
a multifaceted crystal model
Empirical absorption correction using spherical harmonics,
implemented in SCALE3 ABSPACK scaling algorithm.
;
_exptl_crystal_colour 'clear light yellow'
_exptl_crystal_density_diffrn 1.342
_exptl_crystal_description plate
_exptl_crystal_F_000 3072
_exptl_crystal_size_max 0.31
_exptl_crystal_size_mid 0.29
_exptl_crystal_size_min 0.07
_refine_diff_density_max 0.778
_refine_diff_density_min -1.762
_refine_diff_density_rms 0.097
_refine_ls_extinction_method none
_refine_ls_goodness_of_fit_ref 1.168
_refine_ls_hydrogen_treatment mixed
_refine_ls_matrix_type full
_refine_ls_number_parameters 855
_refine_ls_number_reflns 13330
_refine_ls_number_restraints 241
_refine_ls_restrained_S_all 1.158
_refine_ls_R_factor_all 0.0436
_refine_ls_R_factor_gt 0.0362
_refine_ls_shift/su_max 0.003
_refine_ls_shift/su_mean 0.000
_refine_ls_structure_factor_coef Fsqd
_refine_ls_weighting_details 'w=1/[\s^2^(Fo^2^)+(0.0124P)^2^+23.4480P] where P=(Fo^2^+2Fc^2^)/3'
_refine_ls_weighting_scheme calc
_refine_ls_wR_factor_gt 0.0679
_refine_ls_wR_factor_ref 0.0696
_reflns_Friedel_coverage 0.000
_reflns_number_gt 11815
_reflns_number_total 13330
_reflns_threshold_expression 'I > 2\s(I)'
_cod_data_source_file d4sc03926b3.cif
_cod_data_source_block rs922_moa_abs
_cod_depositor_comments 'Adding full bibliography for 1572322--1572325.cif.'
_cod_database_code 1572324
_shelx_shelxl_version_number 2018/3
_shelx_space_group_comment
;
The symmetry employed for this shelxl refinement is uniquely defined
by the following loop, which should always be used as a source of
symmetry information in preference to the above space-group names.
They are only intended as comments.
;
_shelx_estimated_absorpt_t_max 0.730
_shelx_estimated_absorpt_t_min 0.318
_olex2_refinement_description
;
1. Fixed Uiso
 At 1.2 times of:
  All C(H) groups
 At 1.5 times of:
  All C(H,H,H) groups
2. Restrained distances
 B19-H19A = B19-H19B
 1.1 with sigma of 0.02
 B2-H2B = B2-H2A
 1.1 with sigma of 0.02
 B1-H1A = B1-H1B
 1.1 with sigma of 0.02
 H2B-H2A
 1.9 with sigma of 0.04
 H2B-C40
 2.2 with sigma of 0.04
 H2A-C40
 2.2 with sigma of 0.04
 H19B-H19A
 1.9 with sigma of 0.04
 H19B-C40
 2.2 with sigma of 0.04
 H19A-C40
 2.2 with sigma of 0.04
 H1B-H1A
 1.9 with sigma of 0.04
 H1A-C18
 2.2 with sigma of 0.04
 H1B-C18
 2.2 with sigma of 0.04
 H19A-Bi3
 2.9 with sigma of 0.04
 H19B-Bi3
 2.9 with sigma of 0.04
 Bi2-B2 \\sim Bi3-B19
 with sigma of 0.02
 C40-B19 \\sim C40-B2
 with sigma of 0.02
 Bi2-Si3 \\sim Bi2-Si3A
 with sigma of 0.02
 Si3-C54 \\sim Si3A-C54A
 with sigma of 0.02
 Si3-C33 \\sim Si3A-C33A
 with sigma of 0.02
 Si3-C57 \\sim Si3A-C57A
 with sigma of 0.02
 Si3-Bi3 \\sim Si3A-Bi3
 with sigma of 0.02
 Bi2-C54 \\sim Bi2-C54A
 with sigma of 0.04
 Bi2-C33 \\sim Bi2-C33A
 with sigma of 0.04
 Bi2-C57 \\sim Bi2-C57A
 with sigma of 0.04
 C54-C33 \\sim C54A-C33A
 with sigma of 0.04
 C54-C57 \\sim C54A-C57A
 with sigma of 0.04
 C54-Bi3 \\sim C54A-Bi3
 with sigma of 0.04
 C33-C57 \\sim C33A-C57A
 with sigma of 0.04
 C33-Bi3 \\sim C33A-Bi3
 with sigma of 0.04
 C57-Bi3 \\sim C57A-Bi3
 with sigma of 0.04
 Bi2-Si2 \\sim Bi2-Si2A
 with sigma of 0.02
 Si2-C7 \\sim Si2A-C7A
 with sigma of 0.02
 Si2-C61 \\sim Si2A-C61A
 with sigma of 0.02
 Si2-C65 \\sim Si2A-C65A
 with sigma of 0.02
 Bi2-C7 \\sim Bi2-C7A
 with sigma of 0.04
 Bi2-C61 \\sim Bi2-C61A
 with sigma of 0.04
 Bi2-C65 \\sim Bi2-C65A
 with sigma of 0.04
 Si2-Bi3 \\sim Si2A-Bi3
 with sigma of 0.04
 C7-C61 \\sim C7A-C61A
 with sigma of 0.04
 C7-C65 \\sim C7A-C65A
 with sigma of 0.04
 C7-Bi3 \\sim C7A-Bi3
 with sigma of 0.04
 C61-C65 \\sim C61A-C65A
 with sigma of 0.04
 C61-Bi3 \\sim C61A-Bi3
 with sigma of 0.04
 C65-Bi3 \\sim C65A-Bi3
 with sigma of 0.04
3. Uiso/Uaniso restraints and constraints
Si2 \\sim C7 \\sim C61 \\sim C65 \\sim Si2A \\sim C61A \\sim C65A \\sim C7A
\\sim Si3 \\sim C54 \\sim C33 \\sim C57 \\sim Si3A \\sim C57A \\sim C54A \\sim
C33A: within 2.5A with sigma of 0.01 and sigma for terminal atoms of 0.02
within 2.5A
B2 \\sim B19: within 2A with sigma of 0.01 and sigma for terminal atoms of 0.02
within 2A
Uanis(B19) \\sim Ueq: with sigma of 0.005 and sigma for terminal atoms of 0.01
4. Others
 Sof(Bi3)=Sof(B19)=Sof(Si3A)=Sof(C57A)=Sof(H57D)=Sof(H57E)=Sof(H57F)=Sof(C54A)=
 Sof(H54D)=Sof(H54E)=Sof(H54F)=Sof(C33A)=Sof(H33D)=Sof(H33E)=Sof(H33F)=
 Sof(Si2A)=Sof(C61A)=Sof(H61D)=Sof(H61E)=Sof(H61F)=Sof(C65A)=Sof(H65D)=
 Sof(H65E)=Sof(H65F)=Sof(C7A)=Sof(H7AA)=Sof(H7AB)=Sof(H7AC)=Sof(H19A)=Sof(H19B)=
 1-FVAR(1)
 Sof(Bi2)=Sof(Si2)=Sof(Si3)=Sof(C54)=Sof(H54A)=Sof(H54B)=Sof(H54C)=Sof(C33)=
 Sof(H33A)=Sof(H33B)=Sof(H33C)=Sof(C7)=Sof(H7A)=Sof(H7B)=Sof(H7C)=Sof(C57)=
 Sof(H57A)=Sof(H57B)=Sof(H57C)=Sof(C61)=Sof(H61A)=Sof(H61B)=Sof(H61C)=Sof(B2)=
 Sof(C65)=Sof(H65A)=Sof(H65B)=Sof(H65C)=Sof(H2A)=Sof(H2B)=FVAR(1)
 Sof(Bi4)=1-FVAR(2)
 Sof(Bi1)=FVAR(2)
 Fixed Uiso: H19A(0.04) H19B(0.04) H1A(0.04) H2A(0.04) H1B(0.04) H2B(0.04)
5.a Ternary CH refined with riding coordinates:
 C24(H24), C30(H30), C32(H32), C38(H38), C46(H46), C48(H48), C66(H66), C51(H51)
5.b Aromatic/amide H refined with riding coordinates:
 C4(H4), C28(H28), C34(H34), C42(H42), C44(H44), C56(H56), C58(H58), C62(H62),
 C17(H17), C35(H35), C19(H19), C39(H39), C5(H5), C21(H21), C43(H43), C11(H11)
5.c Idealised Me refined with riding coordinates:
 C65A(H65D,H65E,H65F)
5.d Idealised Me refined as rotating group:
 C36(H36A,H36B,H36C), C52(H52A,H52B,H52C), C54(H54A,H54B,H54C), C60(H60A,H60B,
 H60C), C33(H33A,H33B,H33C), C9(H9A,H9B,H9C), C37(H37A,H37B,H37C), C41(H41A,
 H41B,H41C), C45(H45A,H45B,H45C), C23(H23A,H23B,H23C), C47(H47A,H47B,H47C),
 C3(H3A,H3B,H3C), C49(H49A,H49B,H49C), C25(H25A,H25B,H25C), C13(H13A,H13B,H13C),
  C53(H53A,H53B,H53C), C27(H27A,H27B,H27C), C55(H55A,H55B,H55C), C7(H7A,H7B,
 H7C), C57(H57A,H57B,H57C), C29(H29A,H29B,H29C), C59(H59A,H59B,H59C), C15(H15A,
 H15B,H15C), C61(H61A,H61B,H61C), C31(H31A,H31B,H31C), C63(H63A,H63B,H63C),
 C2(H2C,H2D,H2E), C65(H65A,H65B,H65C), C57A(H57D,H57E,H57F), C54A(H54D,H54E,
 H54F), C33A(H33D,H33E,H33F), C61A(H61D,H61E,H61F), C7A(H7AA,H7AB,H7AC)
;
_olex2_submission_special_instructions 'No special instructions were received'
_oxdiff_exptl_absorpt_empirical_details
;
Empirical correction (ABSPACK) includes:
- Absorption correction using spherical harmonics
- Frame scaling
;

loop_
_space_group_symop_operation_xyz
'x, y, z'
'-x, y+1/2, -z+1/2'
'-x, -y, -z'
'x, -y-1/2, z-1/2'

loop_
_atom_site_label
_atom_site_type_symbol
_atom_site_fract_x
_atom_site_fract_y
_atom_site_fract_z
_atom_site_U_iso_or_equiv
_atom_site_adp_type
_atom_site_occupancy
_atom_site_site_symmetry_order
_atom_site_calc_flag
_atom_site_refinement_flags_posn
_atom_site_refinement_flags_adp
_atom_site_refinement_flags_occupancy
_atom_site_disorder_assembly
_atom_site_disorder_group
Bi1 Bi 0.90069(2) 0.31264(2) 0.35996(2) 0.01864(5) Uani 0.9623(7) 1 d . . P A 1
Bi2 Bi 0.51306(2) 0.29343(2) 0.13651(2) 0.02195(6) Uani 0.8921(7) 1 d D . P B 1
Si1 Si 1.01277(7) 0.25329(13) 0.40084(3) 0.0260(3) Uani 1 1 d . . . . .
Si4 Si 0.98539(7) 0.35521(13) 0.30869(3) 0.0268(3) Uani 1 1 d . . . . .
Si2 Si 0.50932(16) 0.3810(3) 0.19802(9) 0.0287(6) Uani 0.8921(7) 1 d D U P B 1
Si3 Si 0.45636(9) 0.50114(16) 0.10630(4) 0.0237(3) Uani 0.8921(7) 1 d D U P B 1
N1 N 0.76373(19) 0.6277(3) 0.36045(9) 0.0215(8) Uani 1 1 d . . . . .
N4 N 0.78902(19) 0.5823(3) 0.41142(9) 0.0209(8) Uani 1 1 d . . . . .
N2 N 0.73620(18) 0.1597(3) 0.13311(9) 0.0210(8) Uani 1 1 d . . . . .
N3 N 0.70030(19) 0.2232(4) 0.08429(9) 0.0221(8) Uani 1 1 d . . . . .
C1 C 0.7664(2) 0.6434(4) 0.32462(12) 0.0241(10) Uani 1 1 d . . . . .
C4 C 0.7019(2) 0.6564(4) 0.37796(12) 0.0263(10) Uani 1 1 d . . . . .
H4 H 0.656273 0.689205 0.369058 0.032 Uiso 1 1 calc R U . . .
C6 C 0.8019(2) 0.7527(4) 0.31226(12) 0.0256(10) Uani 1 1 d . . . . .
C8 C 0.7840(2) 0.2233(4) 0.18782(12) 0.0250(10) Uani 1 1 d . . . . .
C10 C 0.8042(2) 0.4144(4) 0.45351(11) 0.0234(10) Uani 1 1 d . . . . .
C12 C 0.7419(2) 0.1374(4) 0.16845(11) 0.0228(10) Uani 1 1 d . . . . .
C14 C 0.7305(2) 0.5505(4) 0.30480(12) 0.0250(10) Uani 1 1 d . . . . .
C16 C 0.8247(2) 0.5362(4) 0.44159(11) 0.0223(10) Uani 1 1 d . . . . .
C18 C 0.8193(2) 0.5815(4) 0.38087(11) 0.0215(9) Uani 1 1 d D . . . .
C20 C 0.8753(2) 0.6167(4) 0.45851(12) 0.0255(10) Uani 1 1 d . . . . .
C22 C 0.6566(2) 0.2794(5) 0.05757(11) 0.0261(10) Uani 1 1 d . . . . .
C24 C 0.6919(2) 0.4335(5) 0.31864(13) 0.0289(11) Uani 1 1 d . . . . .
H24 H 0.707003 0.425421 0.342664 0.035 Uiso 1 1 calc R U . . .
C26 C 0.7081(2) 0.0274(4) 0.18110(12) 0.0241(10) Uani 1 1 d . . . . .
C28 C 0.7554(3) 0.1321(5) 0.08040(12) 0.0286(11) Uani 1 1 d . . . . .
H28 H 0.774175 0.102985 0.059945 0.034 Uiso 1 1 calc R U . . .
C30 C 0.7478(2) 0.3289(5) 0.43528(12) 0.0281(11) Uani 1 1 d . . . . .
H30 H 0.740261 0.363220 0.412184 0.034 Uiso 1 1 calc R U . . .
C32 C 0.8233(3) 0.3394(5) 0.17340(13) 0.0312(11) Uani 1 1 d . . . . .
H32 H 0.804792 0.350789 0.149904 0.037 Uiso 1 1 calc R U . . .
C34 C 0.7904(3) 0.1958(5) 0.22177(12) 0.0292(10) Uani 1 1 d . . . . .
H34 H 0.818165 0.252502 0.236010 0.035 Uiso 1 1 calc R U . . .
C36 C 0.7130(3) 0.3071(5) 0.30116(13) 0.0316(11) Uani 1 1 d . . . . .
H36A H 0.695342 0.310184 0.277898 0.047 Uiso 1 1 calc R U . . .
H36B H 0.690212 0.233262 0.312280 0.047 Uiso 1 1 calc R U . . .
H36C H 0.766912 0.297139 0.302122 0.047 Uiso 1 1 calc R U . . .
C38 C 0.8942(3) 0.7507(4) 0.44578(13) 0.0294(11) Uani 1 1 d . . . . .
H38 H 0.877415 0.755738 0.421894 0.035 Uiso 1 1 calc R U . . .
C40 C 0.6887(2) 0.2424(5) 0.11713(11) 0.0253(10) Uani 1 1 d D . . . .
C42 C 0.7178(2) 0.6294(4) 0.40982(12) 0.0258(10) Uani 1 1 d . . . . .
H42 H 0.686085 0.640635 0.427931 0.031 Uiso 1 1 calc R U . . .
C44 C 0.7772(3) 0.0927(5) 0.11066(12) 0.0308(11) Uani 1 1 d . . . . .
H44 H 0.814333 0.029891 0.115779 0.037 Uiso 1 1 calc R U . . .
C46 C 0.8375(3) 0.8535(5) 0.33514(14) 0.0350(12) Uani 1 1 d . . . . .
H46 H 0.857998 0.807322 0.355262 0.042 Uiso 1 1 calc R U . . .
C48 C 0.6641(2) -0.0669(5) 0.15903(13) 0.0294(11) Uani 1 1 d . . . . .
H48 H 0.659472 -0.027594 0.136355 0.035 Uiso 1 1 calc R U . . .
C50 C 0.6774(3) 0.3989(5) 0.04479(11) 0.0266(10) Uani 1 1 d . . . . .
C52 C 0.7724(3) 0.1872(5) 0.43307(13) 0.0325(11) Uani 1 1 d . . . . .
H52A H 0.822020 0.183247 0.424001 0.049 Uiso 1 1 calc R U . . .
H52B H 0.737642 0.139126 0.418505 0.049 Uiso 1 1 calc R U . . .
H52C H 0.773503 0.148289 0.455298 0.049 Uiso 1 1 calc R U . . .
C54 C 0.4009(4) 0.6088(7) 0.1338(2) 0.0369(18) Uani 0.8921(7) 1 d D U P B 1
H54A H 0.359296 0.559529 0.142400 0.055 Uiso 0.8921(7) 1 calc R U P B 1
H54B H 0.382097 0.683378 0.121003 0.055 Uiso 0.8921(7) 1 calc R U P B 1
H54C H 0.432513 0.639633 0.152449 0.055 Uiso 0.8921(7) 1 calc R U P B 1
C56 C 0.8359(3) 0.3752(5) 0.48370(12) 0.0306(11) Uani 1 1 d . . . . .
H56 H 0.822963 0.292964 0.492523 0.037 Uiso 1 1 calc R U . . .
C58 C 0.7171(3) 0.0047(5) 0.21490(12) 0.0285(11) Uani 1 1 d . . . . .
H58 H 0.694960 -0.069854 0.224339 0.034 Uiso 1 1 calc R U . . .
C60 C 0.7803(3) 0.9505(5) 0.34650(16) 0.0469(15) Uani 1 1 d . . . . .
H60A H 0.804223 1.014518 0.361318 0.070 Uiso 1 1 calc R U . . .
H60B H 0.741716 0.904671 0.358399 0.070 Uiso 1 1 calc R U . . .
H60C H 0.757954 0.994951 0.327118 0.070 Uiso 1 1 calc R U . . .
C62 C 0.8002(3) 0.7669(5) 0.27789(13) 0.0339(12) Uani 1 1 d . . . . .
H62 H 0.824074 0.839326 0.268298 0.041 Uiso 1 1 calc R U . . .
C64 C 0.5965(3) 0.2071(5) 0.04522(12) 0.0314(11) Uani 1 1 d . . . . .
C66 C 0.7441(3) 0.4726(5) 0.05881(13) 0.0302(11) Uani 1 1 d . . . . .
H66 H 0.750730 0.448526 0.082783 0.036 Uiso 1 1 calc R U . . .
C33 C 0.3932(3) 0.4398(5) 0.07190(15) 0.0315(13) Uani 0.8921(7) 1 d D U P B 1
H33A H 0.420463 0.380425 0.057754 0.047 Uiso 0.8921(7) 1 calc R U P B 1
H33B H 0.374628 0.513319 0.058593 0.047 Uiso 0.8921(7) 1 calc R U P B 1
H33C H 0.351452 0.393664 0.081393 0.047 Uiso 0.8921(7) 1 calc R U P B 1
C17 C 0.7302(3) 0.5724(5) 0.27068(12) 0.0320(11) Uani 1 1 d . . . . .
H17 H 0.705555 0.512601 0.256167 0.038 Uiso 1 1 calc R U . . .
B1 B 0.9001(3) 0.5433(5) 0.37147(15) 0.0249(12) Uani 1 1 d D . . . .
C35 C 0.8855(3) 0.4518(5) 0.50112(13) 0.0338(12) Uani 1 1 d . . . . .
H35 H 0.906133 0.422906 0.521828 0.041 Uiso 1 1 calc R U . . .
C9 C 0.6077(3) 0.4534(6) 0.31633(16) 0.0445(14) Uani 1 1 d . . . . .
H9A H 0.595090 0.535331 0.327179 0.067 Uiso 1 1 calc R U . . .
H9B H 0.583235 0.381257 0.327398 0.067 Uiso 1 1 calc R U . . .
H9C H 0.591186 0.456464 0.292919 0.067 Uiso 1 1 calc R U . . .
C37 C 0.6737(3) 0.3363(5) 0.45268(15) 0.0436(14) Uani 1 1 d . . . . .
H37A H 0.679706 0.301321 0.475237 0.065 Uiso 1 1 calc R U . . .
H37B H 0.636484 0.285334 0.440151 0.065 Uiso 1 1 calc R U . . .
H37C H 0.657573 0.427096 0.453762 0.065 Uiso 1 1 calc R U . . .
C19 C 0.5552(3) 0.2609(6) 0.01886(12) 0.0362(12) Uani 1 1 d . . . . .
H19 H 0.513187 0.215823 0.009989 0.043 Uiso 1 1 calc R U . . .
C39 C 0.5746(3) 0.3783(5) 0.00555(12) 0.0357(12) Uani 1 1 d . . . . .
H39 H 0.546272 0.412969 -0.012661 0.043 Uiso 1 1 calc R U . . .
C5 C 0.6347(3) 0.4467(5) 0.01830(12) 0.0341(12) Uani 1 1 d . . . . .
H5 H 0.647004 0.527947 0.008757 0.041 Uiso 1 1 calc R U . . .
C41 C 0.8141(3) 0.4315(5) 0.04128(14) 0.0396(13) Uani 1 1 d . . . . .
H41A H 0.822256 0.338213 0.044535 0.059 Uiso 1 1 calc R U . . .
H41B H 0.856579 0.479882 0.050596 0.059 Uiso 1 1 calc R U . . .
H41C H 0.808194 0.450139 0.017474 0.059 Uiso 1 1 calc R U . . .
C21 C 0.7573(3) 0.0881(5) 0.23493(12) 0.0317(11) Uani 1 1 d . . . . .
H21 H 0.762346 0.071319 0.258094 0.038 Uiso 1 1 calc R U . . .
C43 C 0.9054(3) 0.5714(5) 0.48852(12) 0.0322(11) Uani 1 1 d . . . . .
H43 H 0.940369 0.623424 0.500609 0.039 Uiso 1 1 calc R U . . .
C11 C 0.7645(3) 0.6780(5) 0.25760(13) 0.0375(12) Uani 1 1 d . . . . .
H11 H 0.763663 0.690129 0.234201 0.045 Uiso 1 1 calc R U . . .
C45 C 1.0671(3) 0.3984(6) 0.41490(16) 0.0560(18) Uani 1 1 d . . . . .
H45A H 1.075883 0.454693 0.395818 0.084 Uiso 1 1 calc R U . A 2
H45B H 1.114555 0.370232 0.424889 0.084 Uiso 1 1 calc R U . A 2
H45C H 1.039267 0.446434 0.431394 0.084 Uiso 1 1 calc R U . A 2
C23 C 0.9325(3) 0.4626(6) 0.27942(13) 0.0417(13) Uani 1 1 d . . . . .
H23A H 0.882478 0.427788 0.275659 0.062 Uiso 1 1 calc R U . . .
H23B H 0.957617 0.466713 0.258257 0.062 Uiso 1 1 calc R U . . .
H23C H 0.929465 0.550077 0.288912 0.062 Uiso 1 1 calc R U . . .
C47 C 0.9771(3) 0.7792(5) 0.44790(15) 0.0413(13) Uani 1 1 d . . . . .
H47A H 0.986703 0.863248 0.437452 0.062 Uiso 1 1 calc R U . . .
H47B H 1.003780 0.710779 0.436340 0.062 Uiso 1 1 calc R U . . .
H47C H 0.993990 0.781865 0.471263 0.062 Uiso 1 1 calc R U . . .
C3 C 0.8077(3) 0.4647(5) 0.19219(14) 0.0401(13) Uani 1 1 d . . . . .
H3A H 0.754102 0.476937 0.193434 0.060 Uiso 1 1 calc R U . . .
H3B H 0.829168 0.538401 0.180502 0.060 Uiso 1 1 calc R U . . .
H3C H 0.829757 0.459166 0.214701 0.060 Uiso 1 1 calc R U . . .
C49 C 1.0747(3) 0.4368(6) 0.31974(15) 0.0491(15) Uani 1 1 d . . . . .
H49A H 1.065525 0.511402 0.334163 0.074 Uiso 1 1 calc R U . A 2
H49B H 1.097802 0.466708 0.299446 0.074 Uiso 1 1 calc R U . A 2
H49C H 1.107686 0.375311 0.331434 0.074 Uiso 1 1 calc R U . A 2
C25 C 0.9010(3) 0.9253(6) 0.31925(17) 0.0520(16) Uani 1 1 d . . . . .
H25A H 0.881445 0.980323 0.301161 0.078 Uiso 1 1 calc R U . . .
H25B H 0.935825 0.862124 0.310390 0.078 Uiso 1 1 calc R U . . .
H25C H 0.926680 0.979482 0.335996 0.078 Uiso 1 1 calc R U . . .
C51 C 0.5776(3) 0.0741(6) 0.05861(14) 0.0416(13) Uani 1 1 d . . . . .
H51 H 0.599294 0.067995 0.081715 0.050 Uiso 1 1 calc R U . . .
C13 C 0.5861(3) -0.0866(6) 0.17133(17) 0.0498(16) Uani 1 1 d . . . . .
H13A H 0.557987 -0.142059 0.155651 0.075 Uiso 1 1 calc R U . . .
H13B H 0.561367 -0.002241 0.173017 0.075 Uiso 1 1 calc R U . . .
H13C H 0.588637 -0.128258 0.193223 0.075 Uiso 1 1 calc R U . . .
C53 C 1.0059(3) 0.2021(5) 0.28580(15) 0.0482(15) Uani 1 1 d . . . . .
H53A H 1.027811 0.138294 0.301291 0.072 Uiso 1 1 calc R U . . .
H53B H 1.040764 0.220649 0.268282 0.072 Uiso 1 1 calc R U . . .
H53C H 0.959974 0.166980 0.275816 0.072 Uiso 1 1 calc R U . . .
C27 C 0.9809(3) 0.1777(6) 0.44014(14) 0.0443(14) Uani 1 1 d . . . . .
H27A H 0.948553 0.238564 0.451470 0.066 Uiso 1 1 calc R U . . .
H27B H 1.023904 0.157315 0.454664 0.066 Uiso 1 1 calc R U . . .
H27C H 0.953594 0.097702 0.434875 0.066 Uiso 1 1 calc R U . . .
C55 C 0.7043(3) -0.1966(6) 0.15578(16) 0.0495(15) Uani 1 1 d . . . . .
H55A H 0.711285 -0.236268 0.177785 0.074 Uiso 1 1 calc R U . . .
H55B H 0.752673 -0.181952 0.146130 0.074 Uiso 1 1 calc R U . . .
H55C H 0.674867 -0.254789 0.141331 0.074 Uiso 1 1 calc R U . . .
C7 C 0.5605(4) 0.2573(7) 0.22392(19) 0.0414(18) Uani 0.8921(7) 1 d D U P B 1
H7A H 0.535703 0.172958 0.221617 0.062 Uiso 0.8921(7) 1 calc R U P B 1
H7B H 0.561298 0.284197 0.247274 0.062 Uiso 0.8921(7) 1 calc R U P B 1
H7C H 0.611362 0.249871 0.216438 0.062 Uiso 0.8921(7) 1 calc R U P B 1
C57 C 0.5265(3) 0.6077(6) 0.08716(15) 0.0322(13) Uani 0.8921(7) 1 d D U P B 1
H57A H 0.560101 0.642463 0.104572 0.048 Uiso 0.8921(7) 1 calc R U P B 1
H57B H 0.501458 0.679669 0.075483 0.048 Uiso 0.8921(7) 1 calc R U P B 1
H57C H 0.554835 0.557115 0.071360 0.048 Uiso 0.8921(7) 1 calc R U P B 1
C29 C 1.0745(3) 0.1331(7) 0.38099(16) 0.061(2) Uani 1 1 d . . . . .
H29A H 1.045841 0.055691 0.374619 0.092 Uiso 1 1 calc R U . . .
H29B H 1.114555 0.108671 0.396732 0.092 Uiso 1 1 calc R U . . .
H29C H 1.095473 0.171857 0.361162 0.092 Uiso 1 1 calc R U . . .
C59 C 0.8512(3) 0.8532(5) 0.46509(17) 0.0511(16) Uani 1 1 d . . . . .
H59A H 0.867130 0.850706 0.488579 0.077 Uiso 1 1 calc R U . . .
H59B H 0.798098 0.834655 0.463005 0.077 Uiso 1 1 calc R U . . .
H59C H 0.860996 0.939581 0.455997 0.077 Uiso 1 1 calc R U . . .
C15 C 0.7351(3) 0.6205(5) 0.05696(17) 0.0497(15) Uani 1 1 d . . . . .
H15A H 0.732897 0.647893 0.033636 0.075 Uiso 1 1 calc R U . . .
H15B H 0.777397 0.662325 0.068457 0.075 Uiso 1 1 calc R U . . .
H15C H 0.689353 0.645908 0.067586 0.075 Uiso 1 1 calc R U . . .
C61 C 0.4129(3) 0.3900(7) 0.21315(16) 0.0464(16) Uani 0.8921(7) 1 d D U P B 1
H61A H 0.384628 0.454289 0.200033 0.070 Uiso 0.8921(7) 1 calc R U P B 1
H61B H 0.414253 0.415605 0.236594 0.070 Uiso 0.8921(7) 1 calc R U P B 1
H61C H 0.389200 0.304699 0.210740 0.070 Uiso 0.8921(7) 1 calc R U P B 1
C31 C 0.9062(3) 0.3138(6) 0.17301(19) 0.0581(18) Uani 1 1 d . . . . .
H31A H 0.924513 0.291595 0.195473 0.087 Uiso 1 1 calc R U . . .
H31B H 0.931608 0.391851 0.165372 0.087 Uiso 1 1 calc R U . . .
H31C H 0.915845 0.241476 0.157928 0.087 Uiso 1 1 calc R U . . .
B2 B 0.6420(3) 0.3549(6) 0.13333(15) 0.0220(12) Uani 0.8921(7) 1 d D U P B 1
C63 C 0.6130(4) -0.0334(6) 0.03790(17) 0.0560(17) Uani 1 1 d . . . . .
H63A H 0.602048 -0.118322 0.047583 0.084 Uiso 1 1 calc R U . . .
H63B H 0.666659 -0.020519 0.037892 0.084 Uiso 1 1 calc R U . . .
H63C H 0.592742 -0.029804 0.015042 0.084 Uiso 1 1 calc R U . . .
C2 C 0.4946(3) 0.0499(7) 0.06043(15) 0.0567(18) Uani 1 1 d . . . . .
H2C H 0.472543 0.046308 0.037894 0.085 Uiso 1 1 calc R U . . .
H2D H 0.471891 0.120528 0.072803 0.085 Uiso 1 1 calc R U . . .
H2E H 0.486199 -0.032829 0.071751 0.085 Uiso 1 1 calc R U . . .
C65 C 0.5544(3) 0.5424(6) 0.20386(15) 0.0404(14) Uani 0.8921(7) 1 d D U P B 1
H65A H 0.603052 0.541377 0.193810 0.061 Uiso 0.8921(7) 1 calc R U P B 1
H65B H 0.560500 0.561165 0.227657 0.061 Uiso 0.8921(7) 1 calc R U P B 1
H65C H 0.523515 0.609664 0.193194 0.061 Uiso 0.8921(7) 1 calc R U P B 1
Bi3 Bi 0.60020(9) 0.46515(16) 0.14445(5) 0.0287(6) Uani 0.1079(7) 1 d D . P B 2
Bi4 Bi 0.9827(3) 0.4910(5) 0.36872(14) 0.0318(17) Uani 0.0377(7) 1 d . . P A 2
B19 B 0.6083(15) 0.236(2) 0.1326(11) 0.023(5) Uani 0.1079(7) 1 d D U P B 2
Si3A Si 0.4879(8) 0.5484(15) 0.1067(4) 0.030(3) Uani 0.1079(7) 1 d D U P B 2
C57A C 0.523(2) 0.668(4) 0.0769(10) 0.031(6) Uani 0.1079(7) 1 d D U P B 2
H57D H 0.563326 0.718381 0.087569 0.047 Uiso 0.1079(7) 1 calc R U P B 2
H57E H 0.483034 0.726922 0.069764 0.047 Uiso 0.1079(7) 1 calc R U P B 2
H57F H 0.541775 0.622604 0.057475 0.047 Uiso 0.1079(7) 1 calc R U P B 2
C54A C 0.419(3) 0.635(5) 0.1326(15) 0.029(7) Uani 0.1079(7) 1 d D U P B 2
H54D H 0.396495 0.573149 0.147661 0.044 Uiso 0.1079(7) 1 calc R U P B 2
H54E H 0.380841 0.674479 0.118117 0.044 Uiso 0.1079(7) 1 calc R U P B 2
H54F H 0.444570 0.703282 0.145655 0.044 Uiso 0.1079(7) 1 calc R U P B 2
C33A C 0.440(2) 0.415(3) 0.0831(9) 0.028(6) Uani 0.1079(7) 1 d D U P B 2
H33D H 0.474735 0.370888 0.069031 0.042 Uiso 0.1079(7) 1 calc R U P B 2
H33E H 0.399242 0.451971 0.069230 0.042 Uiso 0.1079(7) 1 calc R U P B 2
H33F H 0.419200 0.352881 0.098812 0.042 Uiso 0.1079(7) 1 calc R U P B 2
Si2A Si 0.5204(16) 0.403(3) 0.1956(9) 0.036(4) Uani 0.1079(7) 1 d D U P B 2
C61A C 0.4336(18) 0.310(4) 0.1859(11) 0.040(6) Uani 0.1079(7) 1 d D U P B 2
H61D H 0.390784 0.367779 0.188085 0.060 Uiso 0.1079(7) 1 calc R U P B 2
H61E H 0.429904 0.237508 0.201408 0.060 Uiso 0.1079(7) 1 calc R U P B 2
H61F H 0.434536 0.277134 0.163106 0.060 Uiso 0.1079(7) 1 calc R U P B 2
C65A C 0.496(3) 0.552(4) 0.2195(12) 0.046(5) Uani 0.1079(7) 1 d D U P B 2
H65D H 0.541302 0.587710 0.230246 0.069 Uiso 0.1079(7) 1 calc R U P B 2
H65E H 0.460972 0.529057 0.236445 0.069 Uiso 0.1079(7) 1 calc R U P B 2
H65F H 0.474285 0.616581 0.204346 0.069 Uiso 0.1079(7) 1 calc R U P B 2
C7A C 0.581(2) 0.298(5) 0.2231(15) 0.035(7) Uani 0.1079(7) 1 d D U P B 2
H7AA H 0.580957 0.209462 0.214293 0.052 Uiso 0.1079(7) 1 calc R U P B 2
H7AB H 0.561801 0.297765 0.245566 0.052 Uiso 0.1079(7) 1 calc R U P B 2
H7AC H 0.631441 0.332591 0.223731 0.052 Uiso 0.1079(7) 1 calc R U P B 2
H19A H 0.566(2) 0.217(6) 0.113(2) 0.040 Uiso 0.1079(7) 1 d D U P B 2
H19B H 0.612(4) 0.188(4) 0.1567(15) 0.040 Uiso 0.1079(7) 1 d D U P B 2
H1A H 0.9380(17) 0.557(5) 0.3933(7) 0.040 Uiso 1 1 d D U . . .
H2A H 0.640(3) 0.442(3) 0.1177(9) 0.040 Uiso 0.8921(7) 1 d D U P B 1
H1B H 0.916(2) 0.584(4) 0.3478(7) 0.040 Uiso 1 1 d D U . . .
H2B H 0.660(3) 0.360(4) 0.1596(5) 0.040 Uiso 0.8921(7) 1 d D U P B 1

loop_
_atom_site_aniso_label
_atom_site_aniso_U_11
_atom_site_aniso_U_22
_atom_site_aniso_U_33
_atom_site_aniso_U_23
_atom_site_aniso_U_13
_atom_site_aniso_U_12
Bi1 0.01649(9) 0.01688(9) 0.02244(10) -0.00090(7) -0.00094(6) -0.00006(7)
Bi2 0.01619(10) 0.02691(11) 0.02265(11) 0.00253(8) -0.00060(7) 0.00027(8)
Si1 0.0221(6) 0.0292(7) 0.0264(7) -0.0003(6) -0.0037(5) 0.0041(5)
Si4 0.0259(7) 0.0302(7) 0.0243(7) -0.0015(6) 0.0025(5) 0.0012(5)
Si2 0.0235(12) 0.0406(14) 0.0221(11) 0.0011(9) 0.0027(8) 0.0030(9)
Si3 0.0175(8) 0.0292(9) 0.0244(8) 0.0025(7) -0.0004(6) 0.0024(7)
N1 0.0190(18) 0.0210(19) 0.024(2) -0.0014(16) -0.0032(15) 0.0053(15)
N4 0.0207(18) 0.0211(19) 0.021(2) -0.0005(16) -0.0034(15) 0.0021(15)
N2 0.0173(17) 0.027(2) 0.018(2) 0.0026(16) -0.0012(14) 0.0028(15)
N3 0.0190(18) 0.031(2) 0.0164(19) -0.0004(16) -0.0010(14) -0.0008(16)
C1 0.022(2) 0.025(2) 0.025(3) 0.0029(19) -0.0047(19) 0.0092(19)
C4 0.020(2) 0.028(3) 0.030(3) -0.003(2) -0.0032(19) 0.0072(19)
C6 0.024(2) 0.018(2) 0.035(3) 0.001(2) -0.004(2) 0.0051(19)
C8 0.024(2) 0.026(2) 0.025(3) 0.0037(19) -0.0034(19) 0.0063(19)
C10 0.021(2) 0.024(2) 0.025(3) -0.0011(19) 0.0022(18) 0.0054(18)
C12 0.015(2) 0.030(2) 0.024(2) 0.004(2) 0.0006(18) 0.0082(18)
C14 0.022(2) 0.027(2) 0.026(3) 0.001(2) -0.0037(19) 0.0078(19)
C16 0.020(2) 0.025(2) 0.021(2) -0.0013(19) -0.0002(18) 0.0056(18)
C18 0.025(2) 0.018(2) 0.022(2) -0.0017(18) -0.0034(18) 0.0011(18)
C20 0.025(2) 0.024(2) 0.028(3) -0.004(2) -0.0025(19) 0.0022(19)
C22 0.022(2) 0.041(3) 0.015(2) 0.000(2) -0.0006(18) 0.004(2)
C24 0.027(2) 0.029(3) 0.031(3) -0.003(2) -0.001(2) 0.001(2)
C26 0.016(2) 0.029(2) 0.027(3) 0.006(2) -0.0003(18) 0.0043(18)
C28 0.030(3) 0.033(3) 0.023(3) 0.000(2) 0.004(2) 0.008(2)
C30 0.023(2) 0.031(3) 0.030(3) 0.002(2) -0.0023(19) -0.002(2)
C32 0.030(3) 0.032(3) 0.032(3) 0.005(2) -0.002(2) -0.002(2)
C34 0.031(2) 0.033(3) 0.023(3) -0.001(2) -0.0067(19) 0.005(2)
C36 0.029(2) 0.030(3) 0.035(3) -0.004(2) -0.004(2) 0.000(2)
C38 0.032(3) 0.020(2) 0.036(3) -0.001(2) -0.003(2) -0.001(2)
C40 0.024(2) 0.035(3) 0.018(2) 0.001(2) -0.0021(18) 0.003(2)
C42 0.025(2) 0.025(2) 0.027(3) 0.004(2) 0.002(2) 0.0112(19)
C44 0.024(2) 0.036(3) 0.033(3) 0.003(2) 0.006(2) 0.011(2)
C46 0.039(3) 0.026(3) 0.039(3) 0.005(2) -0.010(2) 0.000(2)
C48 0.028(2) 0.031(3) 0.029(3) 0.007(2) -0.005(2) -0.005(2)
C50 0.029(2) 0.033(3) 0.018(2) -0.001(2) 0.0028(19) 0.002(2)
C52 0.030(3) 0.030(3) 0.037(3) -0.001(2) 0.000(2) -0.001(2)
C54 0.032(4) 0.044(4) 0.035(3) -0.003(3) 0.001(3) 0.012(3)
C56 0.038(3) 0.026(3) 0.028(3) 0.004(2) -0.001(2) 0.001(2)
C58 0.029(2) 0.028(3) 0.029(3) 0.007(2) 0.003(2) 0.004(2)
C60 0.047(3) 0.030(3) 0.063(4) -0.012(3) 0.006(3) -0.007(3)
C62 0.043(3) 0.023(3) 0.036(3) 0.009(2) -0.001(2) 0.007(2)
C64 0.026(2) 0.047(3) 0.021(2) 0.006(2) 0.0006(19) -0.003(2)
C66 0.034(3) 0.032(3) 0.025(3) -0.001(2) 0.000(2) -0.005(2)
C33 0.029(3) 0.032(3) 0.033(3) 0.005(2) -0.006(2) 0.001(2)
C17 0.036(3) 0.033(3) 0.026(3) -0.002(2) -0.011(2) 0.007(2)
B1 0.012(2) 0.022(3) 0.041(3) 0.007(2) -0.003(2) 0.001(2)
C35 0.040(3) 0.037(3) 0.024(3) 0.001(2) -0.010(2) 0.006(2)
C9 0.030(3) 0.041(3) 0.062(4) -0.013(3) 0.004(3) -0.002(2)
C37 0.028(3) 0.040(3) 0.063(4) -0.002(3) 0.008(3) -0.005(2)
C19 0.026(2) 0.062(4) 0.020(3) -0.002(2) -0.001(2) -0.002(2)
C39 0.035(3) 0.052(3) 0.020(3) 0.002(2) -0.004(2) 0.012(2)
C5 0.042(3) 0.036(3) 0.024(3) 0.003(2) 0.004(2) 0.005(2)
C41 0.037(3) 0.043(3) 0.040(3) -0.004(3) 0.006(2) -0.010(2)
C21 0.039(3) 0.034(3) 0.022(3) 0.006(2) -0.002(2) 0.010(2)
C43 0.034(3) 0.032(3) 0.030(3) -0.005(2) -0.010(2) 0.001(2)
C11 0.051(3) 0.036(3) 0.026(3) 0.008(2) -0.004(2) 0.010(3)
C45 0.048(4) 0.062(4) 0.055(4) 0.015(3) -0.029(3) -0.020(3)
C23 0.046(3) 0.051(3) 0.028(3) 0.007(3) 0.005(2) 0.004(3)
C47 0.035(3) 0.032(3) 0.056(4) -0.003(3) -0.004(3) -0.006(2)
C3 0.049(3) 0.036(3) 0.035(3) 0.004(2) -0.008(3) -0.009(2)
C49 0.036(3) 0.065(4) 0.046(4) 0.012(3) 0.000(3) -0.016(3)
C25 0.033(3) 0.046(4) 0.077(5) -0.008(3) 0.000(3) -0.006(3)
C51 0.038(3) 0.054(4) 0.032(3) 0.004(3) -0.006(2) -0.017(3)
C13 0.026(3) 0.052(4) 0.071(5) -0.004(3) 0.003(3) -0.011(3)
C53 0.066(4) 0.040(3) 0.039(3) -0.005(3) 0.018(3) 0.005(3)
C27 0.040(3) 0.051(4) 0.042(3) 0.015(3) -0.004(2) 0.007(3)
C55 0.042(3) 0.047(3) 0.059(4) -0.013(3) -0.010(3) 0.003(3)
C7 0.042(4) 0.052(4) 0.030(3) 0.005(3) -0.004(3) 0.009(3)
C57 0.025(3) 0.033(3) 0.039(4) 0.010(3) 0.002(2) -0.001(3)
C29 0.057(4) 0.083(5) 0.043(4) -0.017(3) -0.012(3) 0.044(4)
C59 0.052(4) 0.028(3) 0.074(5) -0.005(3) 0.009(3) 0.003(3)
C15 0.046(3) 0.036(3) 0.067(4) -0.008(3) -0.002(3) -0.003(3)
C61 0.031(3) 0.069(4) 0.040(4) 0.001(3) 0.012(3) 0.003(3)
C31 0.033(3) 0.048(4) 0.095(6) 0.022(4) 0.010(3) -0.002(3)
B2 0.018(3) 0.024(3) 0.024(3) 0.002(2) -0.001(2) 0.000(2)
C63 0.065(4) 0.047(4) 0.056(4) 0.000(3) -0.008(3) -0.017(3)
C2 0.047(3) 0.084(5) 0.039(4) 0.002(3) -0.003(3) -0.036(3)
C65 0.039(3) 0.049(4) 0.033(3) -0.009(3) -0.002(3) 0.003(3)
Bi3 0.0230(9) 0.0257(9) 0.0373(11) -0.0012(7) -0.0025(7) 0.0008(7)
Bi4 0.021(3) 0.036(3) 0.038(3) 0.009(2) 0.008(2) -0.003(2)
B19 0.022(6) 0.024(6) 0.023(6) 0.000(5) -0.002(5) 0.001(5)
Si3A 0.023(5) 0.034(5) 0.034(5) 0.004(5) -0.003(5) 0.002(5)
C57A 0.022(10) 0.034(11) 0.037(11) 0.009(11) 0.000(11) 0.000(11)
C54A 0.022(12) 0.031(11) 0.034(11) 0.006(11) -0.005(11) 0.011(11)
C33A 0.019(10) 0.035(11) 0.031(11) 0.009(10) -0.002(10) -0.004(10)
Si2A 0.030(6) 0.050(7) 0.027(6) -0.005(6) 0.003(6) 0.005(6)
C61A 0.028(11) 0.057(11) 0.035(11) -0.001(11) 0.006(10) 0.008(11)
C65A 0.040(10) 0.058(10) 0.039(10) -0.003(10) 0.000(10) 0.003(10)
C7A 0.029(12) 0.049(12) 0.027(11) 0.001(11) 0.006(11) 0.003(11)

loop_
_atom_type_symbol
_atom_type_description
_atom_type_scat_dispersion_real
_atom_type_scat_dispersion_imag
_atom_type_scat_source
C C 0.0033 0.0016 'International Tables Vol C Tables 4.2.6.8 and 6.1.1.4'
H H 0.0000 0.0000 'International Tables Vol C Tables 4.2.6.8 and 6.1.1.4'
B B 0.0013 0.0007 'International Tables Vol C Tables 4.2.6.8 and 6.1.1.4'
Bi Bi -4.1077 10.2566 'International Tables Vol C Tables 4.2.6.8 and 6.1.1.4'
N N 0.0061 0.0033 'International Tables Vol C Tables 4.2.6.8 and 6.1.1.4'
Si Si 0.0817 0.0704 'International Tables Vol C Tables 4.2.6.8 and 6.1.1.4'

loop_
_exptl_crystal_face_index_h
_exptl_crystal_face_index_k
_exptl_crystal_face_index_l
_exptl_crystal_face_perp_dist
5 -14 0 0.1418
-25 1 5 0.1240
25 0 -5 0.1572
7 14 -2 0.1372
12 -13 -1 0.1739
-12 13 1 0.1409
-2 0 57 0.0330
1 0 -57 0.0311
14 12 -9 0.1350
-22 -7 11 0.1519
-13 0 -48 0.0790
-9 -4 -50 0.0845
9 11 31 0.1149
21 -1 29 0.1424
-17 1 43 0.0805

loop_
_geom_angle_atom_site_label_1
_geom_angle_atom_site_label_2
_geom_angle_atom_site_label_3
_geom_angle
_geom_angle_site_symmetry_1
_geom_angle_site_symmetry_3
_geom_angle_publ_flag
Si1 Bi1 Si4 94.16(4) . . ?
B1 Bi1 Si1 96.64(13) . . ?
B1 Bi1 Si4 89.61(13) . . ?
Si2 Bi2 Si3 97.69(8) . . ?
B2 Bi2 Si2 90.86(15) . . ?
B2 Bi2 Si3 97.09(14) . . ?
C45 Si1 Bi1 112.93(19) . . ?
C45 Si1 C27 104.5(3) . . ?
C45 Si1 Bi4 62.3(2) . . ?
C27 Si1 Bi1 111.84(17) . . ?
C27 Si1 Bi4 133.6(2) . . ?
C29 Si1 Bi1 110.1(2) . . ?
C29 Si1 C45 110.2(3) . . ?
C29 Si1 C27 107.0(3) . . ?
C29 Si1 Bi4 119.3(3) . . ?
C23 Si4 Bi1 107.11(17) . . ?
C23 Si4 C49 107.9(3) . . ?
C23 Si4 C53 107.2(3) . . ?
C23 Si4 Bi4 103.2(2) . . ?
C49 Si4 Bi1 114.1(2) . . ?
C49 Si4 C53 108.3(3) . . ?
C49 Si4 Bi4 66.9(2) . . ?
C53 Si4 Bi1 112.00(19) . . ?
C53 Si4 Bi4 149.1(2) . . ?
C7 Si2 Bi2 105.2(3) . . ?
C61 Si2 Bi2 112.1(3) . . ?
C61 Si2 C7 107.6(3) . . ?
C65 Si2 Bi2 113.5(2) . . ?
C65 Si2 C7 109.3(3) . . ?
C65 Si2 C61 108.9(3) . . ?
C54 Si3 Bi2 114.2(3) . . ?
C33 Si3 Bi2 106.53(18) . . ?
C33 Si3 C54 108.1(3) . . ?
C57 Si3 Bi2 114.00(19) . . ?
C57 Si3 C54 106.3(3) . . ?
C57 Si3 C33 107.4(3) . . ?
C4 N1 C1 122.7(4) . . ?
C18 N1 C1 126.1(4) . . ?
C18 N1 C4 111.2(4) . . ?
C18 N4 C16 125.3(4) . . ?
C18 N4 C42 111.3(4) . . ?
C42 N4 C16 123.3(4) . . ?
C40 N2 C12 126.3(4) . . ?
C40 N2 C44 110.4(4) . . ?
C44 N2 C12 123.2(4) . . ?
C28 N3 C22 124.7(4) . . ?
C40 N3 C22 124.9(4) . . ?
C40 N3 C28 110.1(4) . . ?
C6 C1 N1 118.3(4) . . ?
C14 C1 N1 117.5(4) . . ?
C14 C1 C6 124.1(4) . . ?
N1 C4 H4 126.4 . . ?
C42 C4 N1 107.1(4) . . ?
C42 C4 H4 126.4 . . ?
C1 C6 C46 121.7(4) . . ?
C62 C6 C1 116.4(4) . . ?
C62 C6 C46 121.8(4) . . ?
C12 C8 C32 122.8(4) . . ?
C12 C8 C34 116.5(4) . . ?
C34 C8 C32 120.6(4) . . ?
C16 C10 C30 122.4(4) . . ?
C56 C10 C16 117.1(4) . . ?
C56 C10 C30 120.5(4) . . ?
C8 C12 N2 118.2(4) . . ?
C8 C12 C26 123.5(4) . . ?
C26 C12 N2 118.2(4) . . ?
C1 C14 C24 123.3(4) . . ?
C17 C14 C1 116.1(4) . . ?
C17 C14 C24 120.5(4) . . ?
C10 C16 N4 118.0(4) . . ?
C20 C16 N4 119.1(4) . . ?
C20 C16 C10 122.9(4) . . ?
N1 C18 N4 103.4(4) . . ?
N1 C18 B1 127.9(4) . . ?
N4 C18 B1 128.6(4) . . ?
C16 C20 C38 121.8(4) . . ?
C43 C20 C16 117.2(4) . . ?
C43 C20 C38 121.0(4) . . ?
C50 C22 N3 119.1(4) . . ?
C50 C22 C64 123.8(4) . . ?
C64 C22 N3 117.1(4) . . ?
C14 C24 H24 108.0 . . ?
C14 C24 C36 112.4(4) . . ?
C14 C24 C9 110.0(4) . . ?
C36 C24 H24 108.0 . . ?
C36 C24 C9 110.3(4) . . ?
C9 C24 H24 108.0 . . ?
C12 C26 C48 122.2(4) . . ?
C58 C26 C12 117.3(4) . . ?
C58 C26 C48 120.5(4) . . ?
N3 C28 H28 126.4 . . ?
C44 C28 N3 107.2(4) . . ?
C44 C28 H28 126.4 . . ?
C10 C30 H30 108.3 . . ?
C10 C30 C52 112.8(4) . . ?
C10 C30 C37 109.5(4) . . ?
C52 C30 H30 108.3 . . ?
C52 C30 C37 109.6(4) . . ?
C37 C30 H30 108.3 . . ?
C8 C32 H32 108.0 . . ?
C8 C32 C3 112.3(4) . . ?
C8 C32 C31 110.0(4) . . ?
C3 C32 H32 108.0 . . ?
C31 C32 H32 108.0 . . ?
C31 C32 C3 110.5(5) . . ?
C8 C34 H34 119.4 . . ?
C21 C34 C8 121.2(5) . . ?
C21 C34 H34 119.4 . . ?
C24 C36 H36A 109.5 . . ?
C24 C36 H36B 109.5 . . ?
C24 C36 H36C 109.5 . . ?
H36A C36 H36B 109.5 . . ?
H36A C36 H36C 109.5 . . ?
H36B C36 H36C 109.5 . . ?
C20 C38 H38 108.0 . . ?
C20 C38 C47 112.8(4) . . ?
C20 C38 C59 109.3(4) . . ?
C47 C38 H38 108.0 . . ?
C47 C38 C59 110.6(4) . . ?
C59 C38 H38 108.0 . . ?
N2 C40 N3 104.8(4) . . ?
N2 C40 B2 126.9(4) . . ?
N2 C40 B19 110.9(15) . . ?
N3 C40 B2 127.4(4) . . ?
N3 C40 B19 122.8(16) . . ?
N4 C42 H42 126.5 . . ?
C4 C42 N4 106.9(4) . . ?
C4 C42 H42 126.5 . . ?
N2 C44 H44 126.3 . . ?
C28 C44 N2 107.4(4) . . ?
C28 C44 H44 126.3 . . ?
C6 C46 H46 107.8 . . ?
C6 C46 C60 110.6(4) . . ?
C6 C46 C25 112.8(5) . . ?
C60 C46 H46 107.8 . . ?
C60 C46 C25 109.8(4) . . ?
C25 C46 H46 107.8 . . ?
C26 C48 H48 107.5 . . ?
C26 C48 C13 111.5(4) . . ?
C26 C48 C55 111.4(4) . . ?
C13 C48 H48 107.5 . . ?
C13 C48 C55 111.1(4) . . ?
C55 C48 H48 107.5 . . ?
C22 C50 C66 121.7(4) . . ?
C5 C50 C22 116.7(4) . . ?
C5 C50 C66 121.6(4) . . ?
C30 C52 H52A 109.5 . . ?
C30 C52 H52B 109.5 . . ?
C30 C52 H52C 109.5 . . ?
H52A C52 H52B 109.5 . . ?
H52A C52 H52C 109.5 . . ?
H52B C52 H52C 109.5 . . ?
Si3 C54 H54A 109.5 . . ?
Si3 C54 H54B 109.5 . . ?
Si3 C54 H54C 109.5 . . ?
H54A C54 H54B 109.5 . . ?
H54A C54 H54C 109.5 . . ?
H54B C54 H54C 109.5 . . ?
C10 C56 H56 119.1 . . ?
C35 C56 C10 121.7(5) . . ?
C35 C56 H56 119.1 . . ?
C26 C58 H58 119.5 . . ?
C21 C58 C26 121.0(4) . . ?
C21 C58 H58 119.5 . . ?
C46 C60 H60A 109.5 . . ?
C46 C60 H60B 109.5 . . ?
C46 C60 H60C 109.5 . . ?
H60A C60 H60B 109.5 . . ?
H60A C60 H60C 109.5 . . ?
H60B C60 H60C 109.5 . . ?
C6 C62 H62 119.4 . . ?
C11 C62 C6 121.1(5) . . ?
C11 C62 H62 119.4 . . ?
C22 C64 C51 122.5(4) . . ?
C19 C64 C22 116.8(5) . . ?
C19 C64 C51 120.6(5) . . ?
C50 C66 H66 107.6 . . ?
C50 C66 C41 110.4(4) . . ?
C50 C66 C15 113.4(4) . . ?
C41 C66 H66 107.6 . . ?
C41 C66 C15 109.9(4) . . ?
C15 C66 H66 107.6 . . ?
Si3 C33 H33A 109.5 . . ?
Si3 C33 H33B 109.5 . . ?
Si3 C33 H33C 109.5 . . ?
H33A C33 H33B 109.5 . . ?
H33A C33 H33C 109.5 . . ?
H33B C33 H33C 109.5 . . ?
C14 C17 H17 119.2 . . ?
C11 C17 C14 121.5(5) . . ?
C11 C17 H17 119.2 . . ?
Bi1 B1 H1A 106(3) . . ?
Bi1 B1 H1B 102(3) . . ?
C18 B1 Bi1 107.5(3) . . ?
C18 B1 Bi4 169.0(5) . . ?
C18 B1 H1A 109(2) . . ?
C18 B1 H1B 113(2) . . ?
Bi4 B1 H1A 63(2) . . ?
Bi4 B1 H1B 78(2) . . ?
H1A B1 H1B 118(3) . . ?
C56 C35 H35 120.0 . . ?
C56 C35 C43 119.9(5) . . ?
C43 C35 H35 120.0 . . ?
C24 C9 H9A 109.5 . . ?
C24 C9 H9B 109.5 . . ?
C24 C9 H9C 109.5 . . ?
H9A C9 H9B 109.5 . . ?
H9A C9 H9C 109.5 . . ?
H9B C9 H9C 109.5 . . ?
C30 C37 H37A 109.5 . . ?
C30 C37 H37B 109.5 . . ?
C30 C37 H37C 109.5 . . ?
H37A C37 H37B 109.5 . . ?
H37A C37 H37C 109.5 . . ?
H37B C37 H37C 109.5 . . ?
C64 C19 H19 119.6 . . ?
C39 C19 C64 120.7(5) . . ?
C39 C19 H19 119.6 . . ?
C19 C39 H39 119.6 . . ?
C19 C39 C5 120.8(5) . . ?
C5 C39 H39 119.6 . . ?
C50 C5 H5 119.4 . . ?
C39 C5 C50 121.1(5) . . ?
C39 C5 H5 119.4 . . ?
C66 C41 H41A 109.5 . . ?
C66 C41 H41B 109.5 . . ?
C66 C41 H41C 109.5 . . ?
H41A C41 H41B 109.5 . . ?
H41A C41 H41C 109.5 . . ?
H41B C41 H41C 109.5 . . ?
C34 C21 H21 119.7 . . ?
C58 C21 C34 120.5(5) . . ?
C58 C21 H21 119.7 . . ?
C20 C43 H43 119.4 . . ?
C35 C43 C20 121.2(5) . . ?
C35 C43 H43 119.4 . . ?
C62 C11 H11 119.6 . . ?
C17 C11 C62 120.7(5) . . ?
C17 C11 H11 119.6 . . ?
Si1 C45 H45A 109.5 . . ?
Si1 C45 H45B 109.5 . . ?
Si1 C45 H45C 109.5 . . ?
Si1 C45 Bi4 77.4(2) . . ?
H45A C45 H45B 109.5 . . ?
H45A C45 H45C 109.5 . . ?
H45B C45 H45C 109.5 . . ?
Bi4 C45 H45A 46.9 . . ?
Bi4 C45 H45B 154.8 . . ?
Bi4 C45 H45C 89.9 . . ?
Si4 C23 H23A 109.5 . . ?
Si4 C23 H23B 109.5 . . ?
Si4 C23 H23C 109.5 . . ?
H23A C23 H23B 109.5 . . ?
H23A C23 H23C 109.5 . . ?
H23B C23 H23C 109.5 . . ?
C38 C47 H47A 109.5 . . ?
C38 C47 H47B 109.5 . . ?
C38 C47 H47C 109.5 . . ?
H47A C47 H47B 109.5 . . ?
H47A C47 H47C 109.5 . . ?
H47B C47 H47C 109.5 . . ?
C32 C3 H3A 109.5 . . ?
C32 C3 H3B 109.5 . . ?
C32 C3 H3C 109.5 . . ?
H3A C3 H3B 109.5 . . ?
H3A C3 H3C 109.5 . . ?
H3B C3 H3C 109.5 . . ?
Si4 C49 H49A 109.5 . . ?
Si4 C49 H49B 109.5 . . ?
Si4 C49 H49C 109.5 . . ?
Si4 C49 Bi4 73.5(2) . . ?
H49A C49 H49B 109.5 . . ?
H49A C49 H49C 109.5 . . ?
H49B C49 H49C 109.5 . . ?
Bi4 C49 H49A 43.9 . . ?
Bi4 C49 H49B 147.2 . . ?
Bi4 C49 H49C 99.4 . . ?
C46 C25 H25A 109.5 . . ?
C46 C25 H25B 109.5 . . ?
C46 C25 H25C 109.5 . . ?
H25A C25 H25B 109.5 . . ?
H25A C25 H25C 109.5 . . ?
H25B C25 H25C 109.5 . . ?
C64 C51 H51 107.6 . . ?
C64 C51 C63 110.7(5) . . ?
C64 C51 C2 113.5(5) . . ?
C63 C51 H51 107.6 . . ?
C2 C51 H51 107.6 . . ?
C2 C51 C63 109.6(5) . . ?
C48 C13 H13A 109.5 . . ?
C48 C13 H13B 109.5 . . ?
C48 C13 H13C 109.5 . . ?
H13A C13 H13B 109.5 . . ?
H13A C13 H13C 109.5 . . ?
H13B C13 H13C 109.5 . . ?
Si4 C53 H53A 109.5 . . ?
Si4 C53 H53B 109.5 . . ?
Si4 C53 H53C 109.5 . . ?
H53A C53 H53B 109.5 . . ?
H53A C53 H53C 109.5 . . ?
H53B C53 H53C 109.5 . . ?
Si1 C27 H27A 109.5 . . ?
Si1 C27 H27B 109.5 . . ?
Si1 C27 H27C 109.5 . . ?
H27A C27 H27B 109.5 . . ?
H27A C27 H27C 109.5 . . ?
H27B C27 H27C 109.5 . . ?
C48 C55 H55A 109.5 . . ?
C48 C55 H55B 109.5 . . ?
C48 C55 H55C 109.5 . . ?
H55A C55 H55B 109.5 . . ?
H55A C55 H55C 109.5 . . ?
H55B C55 H55C 109.5 . . ?
Si2 C7 H7A 109.5 . . ?
Si2 C7 H7B 109.5 . . ?
Si2 C7 H7C 109.5 . . ?
H7A C7 H7B 109.5 . . ?
H7A C7 H7C 109.5 . . ?
H7B C7 H7C 109.5 . . ?
Si3 C57 H57A 109.5 . . ?
Si3 C57 H57B 109.5 . . ?
Si3 C57 H57C 109.5 . . ?
H57A C57 H57B 109.5 . . ?
H57A C57 H57C 109.5 . . ?
H57B C57 H57C 109.5 . . ?
Si1 C29 H29A 109.5 . . ?
Si1 C29 H29B 109.5 . . ?
Si1 C29 H29C 109.5 . . ?
H29A C29 H29B 109.5 . . ?
H29A C29 H29C 109.5 . . ?
H29B C29 H29C 109.5 . . ?
C38 C59 H59A 109.5 . . ?
C38 C59 H59B 109.5 . . ?
C38 C59 H59C 109.5 . . ?
H59A C59 H59B 109.5 . . ?
H59A C59 H59C 109.5 . . ?
H59B C59 H59C 109.5 . . ?
C66 C15 H15A 109.5 . . ?
C66 C15 H15B 109.5 . . ?
C66 C15 H15C 109.5 . . ?
H15A C15 H15B 109.5 . . ?
H15A C15 H15C 109.5 . . ?
H15B C15 H15C 109.5 . . ?
Si2 C61 H61A 109.5 . . ?
Si2 C61 H61B 109.5 . . ?
Si2 C61 H61C 109.5 . . ?
H61A C61 H61B 109.5 . . ?
H61A C61 H61C 109.5 . . ?
H61B C61 H61C 109.5 . . ?
C32 C31 H31A 109.5 . . ?
C32 C31 H31B 109.5 . . ?
C32 C31 H31C 109.5 . . ?
H31A C31 H31B 109.5 . . ?
H31A C31 H31C 109.5 . . ?
H31B C31 H31C 109.5 . . ?
Bi2 B2 H2A 103(3) . . ?
Bi2 B2 H2B 102(3) . . ?
C40 B2 Bi2 110.9(3) . . ?
C40 B2 H2A 112(2) . . ?
C40 B2 H2B 107(2) . . ?
H2A B2 H2B 121(3) . . ?
C51 C63 H63A 109.5 . . ?
C51 C63 H63B 109.5 . . ?
C51 C63 H63C 109.5 . . ?
H63A C63 H63B 109.5 . . ?
H63A C63 H63C 109.5 . . ?
H63B C63 H63C 109.5 . . ?
C51 C2 H2C 109.5 . . ?
C51 C2 H2D 109.5 . . ?
C51 C2 H2E 109.5 . . ?
H2C C2 H2D 109.5 . . ?
H2C C2 H2E 109.5 . . ?
H2D C2 H2E 109.5 . . ?
Si2 C65 H65A 109.5 . . ?
Si2 C65 H65B 109.5 . . ?
Si2 C65 H65C 109.5 . . ?
H65A C65 H65B 109.5 . . ?
H65A C65 H65C 109.5 . . ?
H65B C65 H65C 109.5 . . ?
B19 Bi3 Si3A 104.7(11) . . ?
B19 Bi3 Si2A 87.5(10) . . ?
Si2A Bi3 Si3A 95.6(8) . . ?
Si1 Bi4 H1A 101.2(17) . . ?
Si1 Bi4 H1B 145.5(14) . . ?
Si4 Bi4 Si1 87.36(15) . . ?
Si4 Bi4 H1A 147.4(9) . . ?
Si4 Bi4 H1B 83.5(14) . . ?
B1 Bi4 Si1 115.4(3) . . ?
B1 Bi4 Si4 105.8(3) . . ?
B1 Bi4 C45 127.9(4) . . ?
B1 Bi4 C49 136.6(4) . . ?
B1 Bi4 H1A 42.2(7) . . ?
B1 Bi4 H1B 37.9(7) . . ?
C45 Bi4 Si1 40.32(15) . . ?
C45 Bi4 Si4 114.6(2) . . ?
C45 Bi4 C49 95.0(3) . . ?
C45 Bi4 H1A 90.6(11) . . ?
C45 Bi4 H1B 161.7(13) . . ?
C49 Bi4 Si1 92.4(2) . . ?
C49 Bi4 Si4 39.66(14) . . ?
C49 Bi4 H1A 164.4(19) . . ?
C49 Bi4 H1B 101.2(9) . . ?
H1A Bi4 H1B 71.6(14) . . ?
C40 B19 Bi3 95.5(9) . . ?
C40 B19 H19A 110(3) . . ?
C40 B19 H19B 110(3) . . ?
Bi3 B19 H19A 106(3) . . ?
Bi3 B19 H19B 105(3) . . ?
H19A B19 H19B 126(4) . . ?
C57A Si3A Bi3 108.4(16) . . ?
C57A Si3A C54A 107.0(19) . . ?
C57A Si3A C33A 109.0(17) . . ?
C54A Si3A Bi3 110(2) . . ?
C33A Si3A Bi3 113.1(15) . . ?
C33A Si3A C54A 109.0(18) . . ?
Si3A C57A H57D 109.5 . . ?
Si3A C57A H57E 109.5 . . ?
Si3A C57A H57F 109.5 . . ?
H57D C57A H57E 109.5 . . ?
H57D C57A H57F 109.5 . . ?
H57E C57A H57F 109.5 . . ?
Si3A C54A H54D 109.5 . . ?
Si3A C54A H54E 109.5 . . ?
Si3A C54A H54F 109.5 . . ?
H54D C54A H54E 109.5 . . ?
H54D C54A H54F 109.5 . . ?
H54E C54A H54F 109.5 . . ?
Si3A C33A H33D 109.5 . . ?
Si3A C33A H33E 109.5 . . ?
Si3A C33A H33F 109.5 . . ?
H33D C33A H33E 109.5 . . ?
H33D C33A H33F 109.5 . . ?
H33E C33A H33F 109.5 . . ?
C61A Si2A Bi3 116(2) . . ?
C61A Si2A C7A 107.3(19) . . ?
C65A Si2A Bi3 110(2) . . ?
C65A Si2A C61A 108.6(19) . . ?
C65A Si2A C7A 108(2) . . ?
C7A Si2A Bi3 106(2) . . ?
Si2A C61A H61D 109.5 . . ?
Si2A C61A H61E 109.5 . . ?
Si2A C61A H61F 109.5 . . ?
H61D C61A H61E 109.5 . . ?
H61D C61A H61F 109.5 . . ?
H61E C61A H61F 109.5 . . ?
Si2A C65A H65D 109.5 . . ?
Si2A C65A H65E 109.5 . . ?
Si2A C65A H65F 109.5 . . ?
H65D C65A H65E 109.5 . . ?
H65D C65A H65F 109.5 . . ?
H65E C65A H65F 109.5 . . ?
Si2A C7A H7AA 109.5 . . ?
Si2A C7A H7AB 109.5 . . ?
Si2A C7A H7AC 109.5 . . ?
H7AA C7A H7AB 109.5 . . ?
H7AA C7A H7AC 109.5 . . ?
H7AB C7A H7AC 109.5 . . ?

loop_
_geom_bond_atom_site_label_1
_geom_bond_atom_site_label_2
_geom_bond_distance
_geom_bond_site_symmetry_2
_geom_bond_publ_flag
Bi1 Si1 2.6402(13) . ?
Bi1 Si4 2.6478(13) . ?
Bi1 B1 2.419(5) . ?
Bi2 Si2 2.639(4) . ?
Bi2 Si3 2.6494(15) . ?
Bi2 B2 2.424(5) . ?
Si1 C45 1.865(6) . ?
Si1 C27 1.871(6) . ?
Si1 C29 1.864(6) . ?
Si1 Bi4 2.813(5) . ?
Si4 C23 1.858(5) . ?
Si4 C49 1.861(5) . ?
Si4 C53 1.870(5) . ?
Si4 Bi4 2.794(6) . ?
Si2 C7 1.872(6) . ?
Si2 C61 1.868(6) . ?
Si2 C65 1.862(6) . ?
Si3 C54 1.881(6) . ?
Si3 C33 1.875(6) . ?
Si3 C57 1.863(6) . ?
N1 C1 1.454(6) . ?
N1 C4 1.374(6) . ?
N1 C18 1.363(5) . ?
N4 C16 1.437(6) . ?
N4 C18 1.363(6) . ?
N4 C42 1.375(5) . ?
N2 C12 1.442(6) . ?
N2 C40 1.356(6) . ?
N2 C44 1.374(6) . ?
N3 C22 1.435(6) . ?
N3 C28 1.380(6) . ?
N3 C40 1.360(6) . ?
C1 C6 1.395(6) . ?
C1 C14 1.393(6) . ?
C4 H4 0.9500 . ?
C4 C42 1.335(7) . ?
C6 C46 1.516(7) . ?
C6 C62 1.391(7) . ?
C8 C12 1.389(7) . ?
C8 C32 1.516(6) . ?
C8 C34 1.397(6) . ?
C10 C16 1.398(6) . ?
C10 C30 1.518(6) . ?
C10 C56 1.387(7) . ?
C12 C26 1.392(6) . ?
C14 C24 1.508(7) . ?
C14 C17 1.392(7) . ?
C16 C20 1.396(6) . ?
C18 B1 1.572(6) . ?
C20 C38 1.513(6) . ?
C20 C43 1.390(7) . ?
C22 C50 1.390(7) . ?
C22 C64 1.396(7) . ?
C24 H24 1.0000 . ?
C24 C36 1.534(6) . ?
C24 C9 1.535(6) . ?
C26 C48 1.523(6) . ?
C26 C58 1.385(7) . ?
C28 H28 0.9500 . ?
C28 C44 1.332(7) . ?
C30 H30 1.0000 . ?
C30 C52 1.529(7) . ?
C30 C37 1.534(6) . ?
C32 H32 1.0000 . ?
C32 C3 1.526(7) . ?
C32 C31 1.523(7) . ?
C34 H34 0.9500 . ?
C34 C21 1.375(7) . ?
C36 H36A 0.9800 . ?
C36 H36B 0.9800 . ?
C36 H36C 0.9800 . ?
C38 H38 1.0000 . ?
C38 C47 1.528(7) . ?
C38 C59 1.537(7) . ?
C40 B2 1.587(7) . ?
C40 B19 1.604(19) . ?
C42 H42 0.9500 . ?
C44 H44 0.9500 . ?
C46 H46 1.0000 . ?
C46 C60 1.520(7) . ?
C46 C25 1.524(7) . ?
C48 H48 1.0000 . ?
C48 C13 1.524(7) . ?
C48 C55 1.528(7) . ?
C50 C66 1.519(6) . ?
C50 C5 1.387(7) . ?
C52 H52A 0.9800 . ?
C52 H52B 0.9800 . ?
C52 H52C 0.9800 . ?
C54 H54A 0.9800 . ?
C54 H54B 0.9800 . ?
C54 H54C 0.9800 . ?
C56 H56 0.9500 . ?
C56 C35 1.370(7) . ?
C58 H58 0.9500 . ?
C58 C21 1.371(7) . ?
C60 H60A 0.9800 . ?
C60 H60B 0.9800 . ?
C60 H60C 0.9800 . ?
C62 H62 0.9500 . ?
C62 C11 1.373(7) . ?
C64 C19 1.392(7) . ?
C64 C51 1.514(7) . ?
C66 H66 1.0000 . ?
C66 C41 1.529(7) . ?
C66 C15 1.532(7) . ?
C33 H33A 0.9800 . ?
C33 H33B 0.9800 . ?
C33 H33C 0.9800 . ?
C17 H17 0.9500 . ?
C17 C11 1.366(7) . ?
B1 Bi4 1.594(6) . ?
B1 H1A 1.107(18) . ?
B1 H1B 1.089(18) . ?
C35 H35 0.9500 . ?
C35 C43 1.384(7) . ?
C9 H9A 0.9800 . ?
C9 H9B 0.9800 . ?
C9 H9C 0.9800 . ?
C37 H37A 0.9800 . ?
C37 H37B 0.9800 . ?
C37 H37C 0.9800 . ?
C19 H19 0.9500 . ?
C19 C39 1.373(7) . ?
C39 H39 0.9500 . ?
C39 C5 1.379(7) . ?
C5 H5 0.9500 . ?
C41 H41A 0.9800 . ?
C41 H41B 0.9800 . ?
C41 H41C 0.9800 . ?
C21 H21 0.9500 . ?
C43 H43 0.9500 . ?
C11 H11 0.9500 . ?
C45 H45A 0.9800 . ?
C45 H45B 0.9800 . ?
C45 H45C 0.9800 . ?
C45 Bi4 2.551(8) . ?
C23 H23A 0.9800 . ?
C23 H23B 0.9800 . ?
C23 H23C 0.9800 . ?
C47 H47A 0.9800 . ?
C47 H47B 0.9800 . ?
C47 H47C 0.9800 . ?
C3 H3A 0.9800 . ?
C3 H3B 0.9800 . ?
C3 H3C 0.9800 . ?
C49 H49A 0.9800 . ?
C49 H49B 0.9800 . ?
C49 H49C 0.9800 . ?
C49 Bi4 2.681(8) . ?
C25 H25A 0.9800 . ?
C25 H25B 0.9800 . ?
C25 H25C 0.9800 . ?
C51 H51 1.0000 . ?
C51 C63 1.537(8) . ?
C51 C2 1.524(7) . ?
C13 H13A 0.9800 . ?
C13 H13B 0.9800 . ?
C13 H13C 0.9800 . ?
C53 H53A 0.9800 . ?
C53 H53B 0.9800 . ?
C53 H53C 0.9800 . ?
C27 H27A 0.9800 . ?
C27 H27B 0.9800 . ?
C27 H27C 0.9800 . ?
C55 H55A 0.9800 . ?
C55 H55B 0.9800 . ?
C55 H55C 0.9800 . ?
C7 H7A 0.9800 . ?
C7 H7B 0.9800 . ?
C7 H7C 0.9800 . ?
C57 H57A 0.9800 . ?
C57 H57B 0.9800 . ?
C57 H57C 0.9800 . ?
C29 H29A 0.9800 . ?
C29 H29B 0.9800 . ?
C29 H29C 0.9800 . ?
C59 H59A 0.9800 . ?
C59 H59B 0.9800 . ?
C59 H59C 0.9800 . ?
C15 H15A 0.9800 . ?
C15 H15B 0.9800 . ?
C15 H15C 0.9800 . ?
C61 H61A 0.9800 . ?
C61 H61B 0.9800 . ?
C61 H61C 0.9800 . ?
C31 H31A 0.9800 . ?
C31 H31B 0.9800 . ?
C31 H31C 0.9800 . ?
B2 H2A 1.098(18) . ?
B2 H2B 1.095(18) . ?
C63 H63A 0.9800 . ?
C63 H63B 0.9800 . ?
C63 H63C 0.9800 . ?
C2 H2C 0.9800 . ?
C2 H2D 0.9800 . ?
C2 H2E 0.9800 . ?
C65 H65A 0.9800 . ?
C65 H65B 0.9800 . ?
C65 H65C 0.9800 . ?
Bi3 B19 2.416(19) . ?
Bi3 Si3A 2.640(14) . ?
Bi3 Si2A 2.63(3) . ?
Bi4 H1A 1.46(4) . ?
Bi4 H1B 1.73(4) . ?
B19 H19A 1.086(19) . ?
B19 H19B 1.088(19) . ?
Si3A C57A 1.848(19) . ?
Si3A C54A 1.876(18) . ?
Si3A C33A 1.867(19) . ?
C57A H57D 0.9800 . ?
C57A H57E 0.9800 . ?
C57A H57F 0.9800 . ?
C54A H54D 0.9800 . ?
C54A H54E 0.9800 . ?
C54A H54F 0.9800 . ?
C33A H33D 0.9800 . ?
C33A H33E 0.9800 . ?
C33A H33F 0.9800 . ?
Si2A C61A 1.869(19) . ?
Si2A C65A 1.87(2) . ?
Si2A C7A 1.874(19) . ?
C61A H61D 0.9800 . ?
C61A H61E 0.9800 . ?
C61A H61F 0.9800 . ?
C65A H65D 0.9800 . ?
C65A H65E 0.9800 . ?
C65A H65F 0.9800 . ?
C7A H7AA 0.9800 . ?
C7A H7AB 0.9800 . ?
C7A H7AC 0.9800 . ?

loop_
_geom_torsion_atom_site_label_1
_geom_torsion_atom_site_label_2
_geom_torsion_atom_site_label_3
_geom_torsion_atom_site_label_4
_geom_torsion
_geom_torsion_site_symmetry_1
_geom_torsion_site_symmetry_2
_geom_torsion_site_symmetry_3
_geom_torsion_site_symmetry_4
_geom_torsion_publ_flag
N1 C1 C6 C46 0.4(6) . . . . ?
N1 C1 C6 C62 -177.1(4) . . . . ?
N1 C1 C14 C24 -2.2(6) . . . . ?
N1 C1 C14 C17 176.2(4) . . . . ?
N1 C4 C42 N4 -1.0(5) . . . . ?
N1 C18 B1 Bi1 -93.7(5) . . . . ?
N1 C18 B1 Bi4 -165(2) . . . . ?
N4 C16 C20 C38 -0.5(6) . . . . ?
N4 C16 C20 C43 176.5(4) . . . . ?
N4 C18 B1 Bi1 89.6(5) . . . . ?
N4 C18 B1 Bi4 18(3) . . . . ?
N2 C12 C26 C48 -1.6(6) . . . . ?
N2 C12 C26 C58 177.2(4) . . . . ?
N2 C40 B2 Bi2 -104.9(5) . . . . ?
N2 C40 B19 Bi3 124.5(10) . . . . ?
N3 C22 C50 C66 -1.2(6) . . . . ?
N3 C22 C50 C5 178.0(4) . . . . ?
N3 C22 C64 C19 -178.8(4) . . . . ?
N3 C22 C64 C51 -0.9(7) . . . . ?
N3 C28 C44 N2 -0.4(5) . . . . ?
N3 C40 B2 Bi2 88.1(5) . . . . ?
N3 C40 B19 Bi3 -110.6(11) . . . . ?
C1 N1 C4 C42 179.2(4) . . . . ?
C1 N1 C18 N4 -178.4(4) . . . . ?
C1 N1 C18 B1 4.4(7) . . . . ?
C1 C6 C46 C60 -83.6(6) . . . . ?
C1 C6 C46 C25 153.0(5) . . . . ?
C1 C6 C62 C11 0.8(7) . . . . ?
C1 C14 C24 C36 -132.1(5) . . . . ?
C1 C14 C24 C9 104.6(5) . . . . ?
C1 C14 C17 C11 1.2(7) . . . . ?
C4 N1 C1 C6 101.3(5) . . . . ?
C4 N1 C1 C14 -76.1(5) . . . . ?
C4 N1 C18 N4 0.3(5) . . . . ?
C4 N1 C18 B1 -176.9(4) . . . . ?
C6 C1 C14 C24 -179.4(4) . . . . ?
C6 C1 C14 C17 -1.0(6) . . . . ?
C6 C62 C11 C17 -0.6(8) . . . . ?
C8 C12 C26 C48 -178.2(4) . . . . ?
C8 C12 C26 C58 0.5(6) . . . . ?
C8 C34 C21 C58 0.1(7) . . . . ?
C10 C16 C20 C38 -177.4(4) . . . . ?
C10 C16 C20 C43 -0.3(7) . . . . ?
C10 C56 C35 C43 -0.5(8) . . . . ?
C12 N2 C40 N3 -175.9(4) . . . . ?
C12 N2 C40 B2 14.8(7) . . . . ?
C12 N2 C40 B19 -41.4(13) . . . . ?
C12 N2 C44 C28 176.6(4) . . . . ?
C12 C8 C32 C3 130.4(5) . . . . ?
C12 C8 C32 C31 -106.2(6) . . . . ?
C12 C8 C34 C21 0.8(7) . . . . ?
C12 C26 C48 C13 -125.3(5) . . . . ?
C12 C26 C48 C55 109.9(5) . . . . ?
C12 C26 C58 C21 0.4(7) . . . . ?
C14 C1 C6 C46 177.6(4) . . . . ?
C14 C1 C6 C62 0.0(7) . . . . ?
C14 C17 C11 C62 -0.5(8) . . . . ?
C16 N4 C18 N1 177.0(4) . . . . ?
C16 N4 C18 B1 -5.8(7) . . . . ?
C16 N4 C42 C4 -176.7(4) . . . . ?
C16 C10 C30 C52 134.7(4) . . . . ?
C16 C10 C30 C37 -103.0(5) . . . . ?
C16 C10 C56 C35 -0.3(7) . . . . ?
C16 C20 C38 C47 -136.1(5) . . . . ?
C16 C20 C38 C59 100.5(5) . . . . ?
C16 C20 C43 C35 -0.5(7) . . . . ?
C18 N1 C1 C6 -80.2(5) . . . . ?
C18 N1 C1 C14 102.5(5) . . . . ?
C18 N1 C4 C42 0.4(5) . . . . ?
C18 N4 C16 C10 -102.2(5) . . . . ?
C18 N4 C16 C20 80.8(6) . . . . ?
C18 N4 C42 C4 1.3(5) . . . . ?
C18 B1 Bi4 Si1 32(3) . . . . ?
C18 B1 Bi4 Si4 126(2) . . . . ?
C18 B1 Bi4 C45 -14(3) . . . . ?
C18 B1 Bi4 C49 157(2) . . . . ?
C22 N3 C28 C44 -173.1(4) . . . . ?
C22 N3 C40 N2 172.8(4) . . . . ?
C22 N3 C40 B2 -17.9(7) . . . . ?
C22 N3 C40 B19 45.3(12) . . . . ?
C22 C50 C66 C41 88.6(6) . . . . ?
C22 C50 C66 C15 -147.6(5) . . . . ?
C22 C50 C5 C39 0.2(7) . . . . ?
C22 C64 C19 C39 1.3(7) . . . . ?
C22 C64 C51 C63 -93.9(6) . . . . ?
C22 C64 C51 C2 142.3(5) . . . . ?
C24 C14 C17 C11 179.7(4) . . . . ?
C26 C58 C21 C34 -0.7(7) . . . . ?
C28 N3 C22 C50 -96.2(5) . . . . ?
C28 N3 C22 C64 81.7(6) . . . . ?
C28 N3 C40 N2 -1.4(5) . . . . ?
C28 N3 C40 B2 167.9(4) . . . . ?
C28 N3 C40 B19 -128.9(11) . . . . ?
C30 C10 C16 N4 1.7(6) . . . . ?
C30 C10 C16 C20 178.6(4) . . . . ?
C30 C10 C56 C35 -178.2(4) . . . . ?
C32 C8 C12 N2 0.6(6) . . . . ?
C32 C8 C12 C26 177.2(4) . . . . ?
C32 C8 C34 C21 -177.6(4) . . . . ?
C34 C8 C12 N2 -177.8(4) . . . . ?
C34 C8 C12 C26 -1.1(6) . . . . ?
C34 C8 C32 C3 -51.4(6) . . . . ?
C34 C8 C32 C31 72.1(6) . . . . ?
C38 C20 C43 C35 176.6(4) . . . . ?
C40 N2 C12 C8 -83.0(5) . . . . ?
C40 N2 C12 C26 100.2(5) . . . . ?
C40 N2 C44 C28 -0.5(6) . . . . ?
C40 N3 C22 C50 90.4(5) . . . . ?
C40 N3 C22 C64 -91.6(6) . . . . ?
C40 N3 C28 C44 1.1(5) . . . . ?
C42 N4 C16 C10 75.6(5) . . . . ?
C42 N4 C16 C20 -101.4(5) . . . . ?
C42 N4 C18 N1 -1.0(5) . . . . ?
C42 N4 C18 B1 176.3(4) . . . . ?
C44 N2 C12 C8 100.3(5) . . . . ?
C44 N2 C12 C26 -76.5(5) . . . . ?
C44 N2 C40 N3 1.2(5) . . . . ?
C44 N2 C40 B2 -168.2(4) . . . . ?
C44 N2 C40 B19 135.7(12) . . . . ?
C46 C6 C62 C11 -176.8(5) . . . . ?
C48 C26 C58 C21 179.2(4) . . . . ?
C50 C22 C64 C19 -0.9(7) . . . . ?
C50 C22 C64 C51 176.9(5) . . . . ?
C56 C10 C16 N4 -176.2(4) . . . . ?
C56 C10 C16 C20 0.7(6) . . . . ?
C56 C10 C30 C52 -47.5(6) . . . . ?
C56 C10 C30 C37 74.8(6) . . . . ?
C56 C35 C43 C20 0.9(8) . . . . ?
C58 C26 C48 C13 56.0(6) . . . . ?
C58 C26 C48 C55 -68.9(6) . . . . ?
C62 C6 C46 C60 93.7(6) . . . . ?
C62 C6 C46 C25 -29.6(6) . . . . ?
C64 C22 C50 C66 -179.0(4) . . . . ?
C64 C22 C50 C5 0.2(7) . . . . ?
C64 C19 C39 C5 -1.0(8) . . . . ?
C66 C50 C5 C39 179.4(4) . . . . ?
C17 C14 C24 C36 49.6(6) . . . . ?
C17 C14 C24 C9 -73.7(6) . . . . ?
C19 C64 C51 C63 83.9(6) . . . . ?
C19 C64 C51 C2 -39.9(7) . . . . ?
C19 C39 C5 C50 0.2(8) . . . . ?
C5 C50 C66 C41 -90.6(6) . . . . ?
C5 C50 C66 C15 33.3(7) . . . . ?
C43 C20 C38 C47 47.0(6) . . . . ?
C43 C20 C38 C59 -76.4(6) . . . . ?
C23 Si4 C49 Bi4 97.0(2) . . . . ?
C51 C64 C19 C39 -176.6(5) . . . . ?
C53 Si4 C49 Bi4 -147.3(2) . . . . ?
C27 Si1 C45 Bi4 -132.0(2) . . . . ?
C29 Si1 C45 Bi4 113.3(3) . . . . ?
